data_7720745
loop_
_publ_author_name
'Bracho Pozsoni, Nestor'
'Donati, Chiara'
'Rigon, Laura'
'Bouye, Fatima Ali'
'Planckaert, Tom'
'Tzouras, Nikolaos V.'
'Van Hecke, Kristof'
'Gandin, Valentina'
'Scattolin, Thomas'
'Nolan, Steven P.'

_publ_section_title
;
 Gold(I)-indomethacin anticancer candidates with anti-breast cancer stem
 cell properties.
;
_journal_issue 15
_journal_name_full 'Dalton transactions (Cambridge, England : 2003)'
_journal_page_first 5960
_journal_page_last 5969
_journal_paper_doi 10.1039/d6dt00194g
_journal_volume 55
_journal_year 2026
_chemical_formula_moiety 'C46 H53 Au Cl N3 O4, 1[C4H8O]'
_chemical_formula_sum 'C50 H61 Au Cl N3 O5'
_chemical_formula_weight 1016.43
_chemical_name_common '[Au(SIPr)Indomethacin]'
_space_group_crystal_system triclinic
_space_group_IT_number 2
_space_group_name_Hall '-P 1'
_space_group_name_H-M_alt 'P -1'
_atom_sites_solution_hydrogens geom
_atom_sites_solution_primary dual
_audit_block_doi 10.5517/ccdc.csd.cc2kgdl1
_audit_creation_date 2024-07-02
_audit_creation_method
;
Olex2 1.5
(compiled 2024.01.12 svn.r2f8d729c for OlexSys, GUI svn.r6928)
;
_audit_update_record
;
2024-07-02 deposited with the CCDC.	2026-03-25 downloaded from the CCDC.
;
_cell_angle_alpha 68.085(2)
_cell_angle_beta 82.881(2)
_cell_angle_gamma 89.550(2)
_cell_formula_units_Z 2
_cell_length_a 10.4741(3)
_cell_length_b 14.8105(4)
_cell_length_c 16.0502(2)
_cell_measurement_reflns_used 22478
_cell_measurement_temperature 100(2)
_cell_measurement_theta_max 29.2790
_cell_measurement_theta_min 3.0730
_cell_volume 2290.09(10)
_computing_cell_refinement 'CrysAlisPro 1.171.42.49 (Rigaku OD, 2022)'
_computing_data_collection 'CrysAlisPro 1.171.42.49 (Rigaku OD, 2022)'
_computing_data_reduction 'CrysAlisPro 1.171.42.49 (Rigaku OD, 2022)'
_computing_molecular_graphics 'Olex2 1.5 (Dolomanov et al., 2009)'
_computing_publication_material 'Olex2 1.5 (Dolomanov et al., 2009)'
_computing_structure_refinement 'SHELXL 2018/3 (Sheldrick, 2015)'
_computing_structure_solution 'SHELXT  (Sheldrick, 2015)'
_diffrn_ambient_temperature 100(2)
_diffrn_detector_area_resol_mean 10.4839
_diffrn_detector_type Atlas
_diffrn_measured_fraction_theta_full 0.999
_diffrn_measured_fraction_theta_max 0.896
_diffrn_measurement_details
;
List of Runs (angles in degrees, time in seconds):

  # Type    Start    End  Width  t~exp~   \w     \q     \k     \f   Frames
#--------------------------------------------------------------------------
  1  \w     39.00  99.00   1.00   14.00    --   10.44 178.00 -90.00   60
  2  \w    -42.00  43.00   1.00   14.00    --   10.44 -77.00 -90.00   85
  3  \w    -40.00  61.00   1.00   14.00    --  -11.69  57.00 150.00  101
  4  \w    -42.00  21.00   1.00   14.00    --  -11.69 -77.00-120.00   63
  5  \w    -84.00  16.00   1.00   14.00    --  -11.69 -57.00   0.00  100
  6  \w    -42.00  43.00   1.00   14.00    --   10.44 -77.00  30.00   85
  7  \w    -18.00  84.00   1.00   14.00    --   10.44  57.00-150.00  102
  8  \w    -42.00  43.00   1.00   14.00    --   10.44 -77.00  60.00   85
  9  \w    -40.00  17.00   1.00   14.00    --  -11.69  57.00 -60.00   57
 10  \w    -42.00  21.00   1.00   14.00    --  -11.69 -77.00 120.00   63
;
_diffrn_measurement_device 'four-circle diffractometer'
_diffrn_measurement_device_type 'SuperNova, Dual, Cu at home/near, Atlas'
_diffrn_measurement_method '\w scans'
_diffrn_radiation_type MoK\a
_diffrn_radiation_wavelength 0.71073
_diffrn_reflns_av_R_equivalents 0.0587
_diffrn_reflns_av_unetI/netI 0.0578
_diffrn_reflns_Laue_measured_fraction_full 0.999
_diffrn_reflns_Laue_measured_fraction_max 0.896
_diffrn_reflns_limit_h_max 13
_diffrn_reflns_limit_h_min -14
_diffrn_reflns_limit_k_max 20
_diffrn_reflns_limit_k_min -20
_diffrn_reflns_limit_l_max 22
_diffrn_reflns_limit_l_min -22
_diffrn_reflns_number 50505
_diffrn_reflns_point_group_measured_fraction_full 0.999
_diffrn_reflns_point_group_measured_fraction_max 0.896
_diffrn_reflns_theta_full 25.242
_diffrn_reflns_theta_max 29.677
_diffrn_reflns_theta_min 2.508
_exptl_absorpt_coefficient_mu 3.320
_exptl_absorpt_correction_T_max 1.000
_exptl_absorpt_correction_T_min 0.653
_exptl_absorpt_correction_type gaussian
_exptl_absorpt_process_details
;
CrysAlisPro 1.171.42.49 (Rigaku Oxford Diffraction, 2022)
Numerical absorption correction based on gaussian integration over
a multifaceted crystal model
Empirical absorption correction using spherical harmonics,
implemented in SCALE3 ABSPACK scaling algorithm.
;
_exptl_crystal_colour yellow
_exptl_crystal_colour_primary yellow
_exptl_crystal_density_diffrn 1.474
_exptl_crystal_description needle
_exptl_crystal_F_000 1036
_exptl_crystal_recrystallization_method 'Tetrahydrofuran in pentane'
_exptl_crystal_size_max 0.39
_exptl_crystal_size_mid 0.2
_exptl_crystal_size_min 0.09
_refine_diff_density_max 1.808
_refine_diff_density_min -1.868
_refine_diff_density_rms 0.127
_refine_ls_extinction_method none
_refine_ls_goodness_of_fit_ref 1.034
_refine_ls_hydrogen_treatment constr
_refine_ls_matrix_type full
_refine_ls_number_parameters 506
_refine_ls_number_reflns 11632
_refine_ls_number_restraints 0
_refine_ls_restrained_S_all 1.034
_refine_ls_R_factor_all 0.0516
_refine_ls_R_factor_gt 0.0392
_refine_ls_shift/su_max 0.001
_refine_ls_shift/su_mean 0.000
_refine_ls_structure_factor_coef Fsqd
_refine_ls_weighting_details 'w=1/[\s^2^(Fo^2^)+(0.0362P)^2^+1.0273P] where P=(Fo^2^+2Fc^2^)/3'
_refine_ls_weighting_scheme calc
_refine_ls_wR_factor_gt 0.0769
_refine_ls_wR_factor_ref 0.0823
_reflns_Friedel_coverage 0.000
_reflns_number_gt 9858
_reflns_number_total 11632
_reflns_threshold_expression 'I > 2\s(I)'
_cod_data_source_file d6dt00194g2.cif
_cod_data_source_block nb401
_cod_depositor_comments 'Adding full bibliography for 7720742--7720745.cif.'
_cod_database_code 7720745
_shelx_shelxl_version_number 2018/3
_shelx_space_group_comment
;
The symmetry employed for this shelxl refinement is uniquely defined
by the following loop, which should always be used as a source of
symmetry information in preference to the above space-group names.
They are only intended as comments.
;
_shelx_estimated_absorpt_t_max 0.754
_shelx_estimated_absorpt_t_min 0.358
_olex2_refinement_description
;
1. Fixed Uiso
 At 1.2 times of:
  All C(H) groups, All C(H,H) groups
 At 1.5 times of:
  All C(H,H,H) groups
2.a Ternary CH refined with riding coordinates:
 C29(H29), C32(H32), C41(H41), C44(H44)
2.b Secondary CH2 refined with riding coordinates:
 C2(H2A,H2B), C21(H21A,H21B), C22(H22A,H22B)
2.c Aromatic/amide H refined with riding coordinates:
 C6(H6), C7(H7), C9(H9), C15(H15), C16(H16), C18(H18), C19(H19), C25(H25),
 C26(H26), C27(H27), C37(H37), C38(H38), C39(H39)
2.d Idealised Me refined as rotating group:
 C11(H11A,H11B,H11C), C12(H12A,H12B,H12C), C30(H30A,H30B,H30C), C31(H31A,H31B,
 H31C), C33(H33A,H33B,H33C), C34(H34A,H34B,H34C), C42(H42A,H42B,H42C), C43(H43A,
 H43B,H43C), C45(H45A,H45B,H45C), C46(H46A,H46B,H46C)
;
_smtbx_masks_void_probe_radius 1.2
_smtbx_masks_void_truncation_radius 1.2
_olex2_exptl_crystal_mounting_method 'mounted on a LithoLoop'
_olex2_submission_special_instructions 'No special instructions were received'
_oxdiff_exptl_absorpt_empirical_details
;
Empirical correction (ABSPACK) includes:
- Absorption correction using spherical harmonics
- Frame scaling
;

loop_
_space_group_symop_operation_xyz
'x, y, z'
'-x, -y, -z'

loop_
_atom_site_label
_atom_site_type_symbol
_atom_site_fract_x
_atom_site_fract_y
_atom_site_fract_z
_atom_site_U_iso_or_equiv
_atom_site_adp_type
_atom_site_occupancy
_atom_site_site_symmetry_order
_atom_site_calc_flag
_atom_site_refinement_flags_posn
_atom_site_refinement_flags_adp
_atom_site_refinement_flags_occupancy
_atom_site_disorder_assembly
_atom_site_disorder_group
Au1 Au 0.40767(2) 0.49662(2) 0.27690(2) 0.02314(5) Uani 1 1 d . . . . .
Cl1 Cl 1.26000(10) 0.00130(7) 0.05842(7) 0.0423(2) Uani 1 1 d . . . . .
O1 O 0.3822(2) 0.34816(16) 0.32762(16) 0.0269(5) Uani 1 1 d . . . . .
O2 O 0.5857(3) 0.32559(17) 0.27914(16) 0.0314(6) Uani 1 1 d . . . . .
O3 O 0.8044(3) 0.0283(2) 0.58910(17) 0.0403(7) Uani 1 1 d . . . . .
O4 O 0.6275(3) -0.0383(2) 0.16958(19) 0.0411(7) Uani 1 1 d . . . . .
N1 N 0.6627(3) 0.0366(2) 0.2659(2) 0.0297(7) Uani 1 1 d . . . . .
N2 N 0.4553(3) 0.69466(19) 0.13993(18) 0.0248(6) Uani 1 1 d . . . . .
N3 N 0.3921(3) 0.69928(19) 0.27117(18) 0.0231(6) Uani 1 1 d . . . . .
C1 C 0.4764(4) 0.2949(2) 0.3151(2) 0.0251(8) Uani 1 1 d . . . . .
C2 C 0.4370(4) 0.1865(2) 0.3517(3) 0.0310(8) Uani 1 1 d . . . . .
H2A H 0.412710 0.164293 0.418030 0.037 Uiso 1 1 calc R U . . .
H2B H 0.359517 0.178437 0.325108 0.037 Uiso 1 1 calc R U . . .
C3 C 0.5378(4) 0.1221(2) 0.3329(2) 0.0293(8) Uani 1 1 d . . . . .
C4 C 0.5514(4) 0.0922(2) 0.2620(2) 0.0281(8) Uani 1 1 d . . . . .
C5 C 0.7169(4) 0.0295(2) 0.3451(2) 0.0278(8) Uani 1 1 d . . . . .
C6 C 0.8173(4) -0.0239(3) 0.3849(2) 0.0327(9) Uani 1 1 d . . . . .
H6 H 0.867247 -0.061334 0.357152 0.039 Uiso 1 1 calc R U . . .
C7 C 0.8428(4) -0.0210(3) 0.4667(3) 0.0340(9) Uani 1 1 d . . . . .
H7 H 0.911851 -0.056344 0.495038 0.041 Uiso 1 1 calc R U . . .
C8 C 0.7685(4) 0.0332(3) 0.5078(2) 0.0326(9) Uani 1 1 d . . . . .
C9 C 0.6662(4) 0.0848(2) 0.4695(2) 0.0310(8) Uani 1 1 d . . . . .
H9 H 0.615568 0.121160 0.498138 0.037 Uiso 1 1 calc R U . . .
C10 C 0.6394(4) 0.0819(2) 0.3872(2) 0.0292(8) Uani 1 1 d . . . . .
C11 C 0.4719(4) 0.1151(3) 0.1863(3) 0.0355(9) Uani 1 1 d . . . . .
H11A H 0.527219 0.144793 0.128314 0.053 Uiso 1 1 calc R U . . .
H11B H 0.406025 0.160591 0.191930 0.053 Uiso 1 1 calc R U . . .
H11C H 0.430081 0.054961 0.188890 0.053 Uiso 1 1 calc R U . . .
C12 C 0.7316(4) 0.0818(3) 0.6343(3) 0.0366(9) Uani 1 1 d . . . . .
H12A H 0.739590 0.151355 0.596047 0.055 Uiso 1 1 calc R U . . .
H12B H 0.764039 0.071409 0.691721 0.055 Uiso 1 1 calc R U . . .
H12C H 0.640837 0.059684 0.646201 0.055 Uiso 1 1 calc R U . . .
C13 C 0.7045(4) -0.0081(3) 0.2051(3) 0.0337(9) Uani 1 1 d . . . . .
C14 C 0.8457(4) -0.0110(3) 0.1800(2) 0.0301(8) Uani 1 1 d . . . . .
C15 C 0.8897(4) -0.0798(3) 0.1440(2) 0.0342(9) Uani 1 1 d . . . . .
H15 H 0.831046 -0.128118 0.143427 0.041 Uiso 1 1 calc R U . . .
C16 C 1.0175(4) -0.0786(3) 0.1093(3) 0.0373(10) Uani 1 1 d . . . . .
H16 H 1.047557 -0.126408 0.086154 0.045 Uiso 1 1 calc R U . . .
C17 C 1.1009(4) -0.0064(3) 0.1090(2) 0.0345(9) Uani 1 1 d . . . . .
C18 C 1.0607(4) 0.0623(3) 0.1447(2) 0.0333(9) Uani 1 1 d . . . . .
H18 H 1.119951 0.110410 0.144916 0.040 Uiso 1 1 calc R U . . .
C19 C 0.9326(4) 0.0599(3) 0.1802(2) 0.0316(8) Uani 1 1 d . . . . .
H19 H 0.903717 0.106838 0.204715 0.038 Uiso 1 1 calc R U . . .
C20 C 0.4192(3) 0.6403(2) 0.2270(2) 0.0203(7) Uani 1 1 d . . . . .
C21 C 0.3989(4) 0.8032(2) 0.2112(2) 0.0288(8) Uani 1 1 d . . . . .
H21A H 0.451683 0.842630 0.233264 0.035 Uiso 1 1 calc R U . . .
H21B H 0.312072 0.829839 0.205236 0.035 Uiso 1 1 calc R U . . .
C22 C 0.4634(4) 0.7995(2) 0.1219(2) 0.0277(8) Uani 1 1 d . . . . .
H22A H 0.416249 0.837226 0.070897 0.033 Uiso 1 1 calc R U . . .
H22B H 0.553952 0.824644 0.108456 0.033 Uiso 1 1 calc R U . . .
C23 C 0.4923(3) 0.6611(2) 0.0674(2) 0.0225(7) Uani 1 1 d . . . . .
C24 C 0.6221(3) 0.6435(2) 0.0483(2) 0.0254(7) Uani 1 1 d . . . . .
C25 C 0.6561(4) 0.6207(3) -0.0278(2) 0.0287(8) Uani 1 1 d . . . . .
H25 H 0.743491 0.609048 -0.043427 0.034 Uiso 1 1 calc R U . . .
C26 C 0.5654(4) 0.6145(3) -0.0810(2) 0.0324(9) Uani 1 1 d . . . . .
H26 H 0.591350 0.599199 -0.132897 0.039 Uiso 1 1 calc R U . . .
C27 C 0.4376(4) 0.6302(3) -0.0600(2) 0.0331(9) Uani 1 1 d . . . . .
H27 H 0.376297 0.624466 -0.096920 0.040 Uiso 1 1 calc R U . . .
C28 C 0.3974(4) 0.6546(2) 0.0150(2) 0.0269(8) Uani 1 1 d . . . . .
C29 C 0.2575(4) 0.6733(3) 0.0383(3) 0.0352(9) Uani 1 1 d . . . . .
H29 H 0.252839 0.689935 0.093490 0.042 Uiso 1 1 calc R U . . .
C30 C 0.1727(4) 0.5835(3) 0.0637(4) 0.0574(14) Uani 1 1 d . . . . .
H30A H 0.086481 0.594725 0.088526 0.086 Uiso 1 1 calc R U . . .
H30B H 0.209245 0.528821 0.109333 0.086 Uiso 1 1 calc R U . . .
H30C H 0.167048 0.568248 0.009843 0.086 Uiso 1 1 calc R U . . .
C31 C 0.2091(5) 0.7591(3) -0.0340(4) 0.0660(16) Uani 1 1 d . . . . .
H31A H 0.263858 0.817071 -0.045899 0.099 Uiso 1 1 calc R U . . .
H31B H 0.120364 0.770392 -0.013689 0.099 Uiso 1 1 calc R U . . .
H31C H 0.211355 0.745962 -0.089639 0.099 Uiso 1 1 calc R U . . .
C32 C 0.7214(4) 0.6474(3) 0.1082(2) 0.0292(8) Uani 1 1 d . . . . .
H32 H 0.677902 0.668999 0.156245 0.035 Uiso 1 1 calc R U . . .
C33 C 0.8317(4) 0.7203(3) 0.0556(3) 0.0373(9) Uani 1 1 d . . . . .
H33A H 0.875661 0.700983 0.007635 0.056 Uiso 1 1 calc R U . . .
H33B H 0.892740 0.721658 0.096717 0.056 Uiso 1 1 calc R U . . .
H33C H 0.797731 0.785181 0.028485 0.056 Uiso 1 1 calc R U . . .
C34 C 0.7727(4) 0.5426(3) 0.1564(3) 0.0365(9) Uani 1 1 d . . . . .
H34A H 0.699914 0.496993 0.189672 0.055 Uiso 1 1 calc R U . . .
H34B H 0.831373 0.544863 0.198703 0.055 Uiso 1 1 calc R U . . .
H34C H 0.818770 0.520714 0.110767 0.055 Uiso 1 1 calc R U . . .
C35 C 0.3511(3) 0.6737(2) 0.3664(2) 0.0229(7) Uani 1 1 d . . . . .
C36 C 0.2199(3) 0.6588(2) 0.3985(2) 0.0261(8) Uani 1 1 d . . . . .
C37 C 0.1832(4) 0.6419(3) 0.4901(2) 0.0298(8) Uani 1 1 d . . . . .
H37 H 0.094760 0.630384 0.514291 0.036 Uiso 1 1 calc R U . . .
C38 C 0.2741(4) 0.6416(3) 0.5458(2) 0.0323(9) Uani 1 1 d . . . . .
H38 H 0.247389 0.630575 0.607720 0.039 Uiso 1 1 calc R U . . .
C39 C 0.4032(4) 0.6572(3) 0.5121(2) 0.0309(8) Uani 1 1 d . . . . .
H39 H 0.464715 0.656015 0.551300 0.037 Uiso 1 1 calc R U . . .
C40 C 0.4444(4) 0.6748(2) 0.4212(2) 0.0269(8) Uani 1 1 d . . . . .
C41 C 0.5867(4) 0.6925(3) 0.3847(3) 0.0328(8) Uani 1 1 d . . . . .
H41 H 0.592928 0.721182 0.317174 0.039 Uiso 1 1 calc R U . . .
C42 C 0.6545(5) 0.5979(3) 0.4094(4) 0.0679(17) Uani 1 1 d . . . . .
H42A H 0.657602 0.570445 0.474893 0.102 Uiso 1 1 calc R U . . .
H42B H 0.742410 0.609732 0.377376 0.102 Uiso 1 1 calc R U . . .
H42C H 0.607748 0.552066 0.392011 0.102 Uiso 1 1 calc R U . . .
C43 C 0.6516(4) 0.7654(3) 0.4133(3) 0.0451(11) Uani 1 1 d . . . . .
H43A H 0.602155 0.824557 0.398840 0.068 Uiso 1 1 calc R U . . .
H43B H 0.739092 0.781778 0.380903 0.068 Uiso 1 1 calc R U . . .
H43C H 0.655515 0.737045 0.478693 0.068 Uiso 1 1 calc R U . . .
C44 C 0.1195(4) 0.6609(3) 0.3376(3) 0.0368(9) Uani 1 1 d . . . . .
H44 H 0.163990 0.684339 0.273955 0.044 Uiso 1 1 calc R U . . .
C45 C 0.0613(5) 0.5590(3) 0.3596(3) 0.0533(12) Uani 1 1 d . . . . .
H45A H 0.013218 0.535192 0.420608 0.080 Uiso 1 1 calc R U . . .
H45B H 0.130339 0.514854 0.356688 0.080 Uiso 1 1 calc R U . . .
H45C H 0.002956 0.561764 0.315501 0.080 Uiso 1 1 calc R U . . .
C46 C 0.0142(4) 0.7310(3) 0.3410(3) 0.0540(12) Uani 1 1 d . . . . .
H46A H -0.031309 0.710062 0.402765 0.081 Uiso 1 1 calc R U . . .
H46B H -0.046763 0.731506 0.299217 0.081 Uiso 1 1 calc R U . . .
H46C H 0.052632 0.796656 0.323401 0.081 Uiso 1 1 calc R U . . .

loop_
_atom_site_aniso_label
_atom_site_aniso_U_11
_atom_site_aniso_U_22
_atom_site_aniso_U_33
_atom_site_aniso_U_23
_atom_site_aniso_U_13
_atom_site_aniso_U_12
Au1 0.03135(9) 0.02194(7) 0.01762(7) -0.00850(5) -0.00531(5) 0.00267(5)
Cl1 0.0454(6) 0.0429(5) 0.0385(5) -0.0146(5) -0.0079(5) 0.0156(5)
O1 0.0362(15) 0.0191(11) 0.0252(12) -0.0075(10) -0.0061(11) 0.0017(10)
O2 0.0401(16) 0.0257(12) 0.0268(13) -0.0090(11) -0.0017(12) -0.0018(11)
O3 0.0552(19) 0.0441(16) 0.0306(14) -0.0217(13) -0.0142(13) 0.0123(14)
O4 0.0436(17) 0.0468(16) 0.0436(16) -0.0289(14) -0.0068(13) -0.0081(13)
N1 0.0394(19) 0.0263(15) 0.0250(15) -0.0107(13) -0.0060(14) -0.0002(13)
N2 0.0326(17) 0.0225(14) 0.0186(14) -0.0085(12) 0.0015(12) 0.0027(12)
N3 0.0306(17) 0.0194(13) 0.0201(14) -0.0086(12) -0.0021(12) 0.0019(12)
C1 0.040(2) 0.0206(16) 0.0164(16) -0.0072(14) -0.0094(15) 0.0018(15)
C2 0.035(2) 0.0224(17) 0.038(2) -0.0128(16) -0.0082(17) -0.0002(15)
C3 0.037(2) 0.0176(16) 0.033(2) -0.0091(15) -0.0049(16) -0.0028(15)
C4 0.032(2) 0.0233(17) 0.0262(18) -0.0054(15) -0.0055(15) -0.0043(15)
C5 0.039(2) 0.0215(16) 0.0245(18) -0.0107(15) -0.0052(16) -0.0023(15)
C6 0.045(2) 0.0259(18) 0.0296(19) -0.0131(16) -0.0066(17) 0.0086(16)
C7 0.044(2) 0.0292(19) 0.031(2) -0.0117(17) -0.0140(18) 0.0067(17)
C8 0.044(2) 0.0279(18) 0.0278(19) -0.0115(16) -0.0092(17) 0.0026(17)
C9 0.038(2) 0.0245(17) 0.031(2) -0.0119(16) -0.0018(17) 0.0009(16)
C10 0.039(2) 0.0197(16) 0.0293(19) -0.0083(15) -0.0074(16) -0.0006(15)
C11 0.039(2) 0.0321(19) 0.034(2) -0.0091(17) -0.0097(18) -0.0037(17)
C12 0.051(3) 0.034(2) 0.028(2) -0.0165(17) -0.0048(18) -0.0006(18)
C13 0.049(3) 0.0263(18) 0.0292(19) -0.0136(16) -0.0083(18) -0.0018(17)
C14 0.040(2) 0.0295(18) 0.0223(17) -0.0112(15) -0.0049(16) 0.0012(16)
C15 0.048(3) 0.0301(19) 0.0295(19) -0.0147(17) -0.0105(18) 0.0008(17)
C16 0.060(3) 0.0273(19) 0.029(2) -0.0140(17) -0.0144(19) 0.0110(18)
C17 0.041(2) 0.037(2) 0.0257(19) -0.0106(17) -0.0107(17) 0.0135(18)
C18 0.043(2) 0.0310(19) 0.0266(19) -0.0104(16) -0.0083(17) 0.0035(17)
C19 0.044(2) 0.0264(18) 0.0258(18) -0.0106(16) -0.0071(17) 0.0030(16)
C20 0.0211(17) 0.0216(15) 0.0211(16) -0.0112(14) -0.0031(13) 0.0014(13)
C21 0.037(2) 0.0226(17) 0.0247(18) -0.0088(15) 0.0030(16) 0.0017(15)
C22 0.037(2) 0.0250(17) 0.0226(17) -0.0113(15) -0.0008(15) 0.0027(15)
C23 0.0296(19) 0.0203(15) 0.0178(16) -0.0084(14) 0.0003(14) 0.0041(14)
C24 0.030(2) 0.0262(17) 0.0216(17) -0.0108(15) -0.0042(14) 0.0053(14)
C25 0.028(2) 0.0341(19) 0.0242(18) -0.0126(16) 0.0012(15) 0.0041(15)
C26 0.051(3) 0.0302(19) 0.0187(17) -0.0142(16) -0.0001(16) 0.0047(17)
C27 0.044(2) 0.0322(19) 0.0256(19) -0.0109(16) -0.0123(17) 0.0032(17)
C28 0.030(2) 0.0248(17) 0.0241(18) -0.0067(15) -0.0061(15) 0.0038(15)
C29 0.029(2) 0.035(2) 0.048(2) -0.0200(19) -0.0119(18) 0.0075(16)
C30 0.037(3) 0.045(3) 0.073(3) -0.007(2) 0.010(2) 0.005(2)
C31 0.039(3) 0.054(3) 0.081(4) 0.002(3) -0.008(3) 0.009(2)
C32 0.031(2) 0.0327(19) 0.0284(19) -0.0168(16) -0.0045(16) 0.0047(16)
C33 0.039(2) 0.0321(19) 0.047(2) -0.0212(19) -0.0062(19) 0.0019(17)
C34 0.022(2) 0.053(2) 0.038(2) -0.018(2) -0.0108(16) -0.0031(17)
C35 0.035(2) 0.0183(15) 0.0171(16) -0.0091(13) -0.0008(14) 0.0002(14)
C36 0.029(2) 0.0260(17) 0.0225(17) -0.0080(15) -0.0034(15) 0.0004(15)
C37 0.030(2) 0.0303(18) 0.0274(19) -0.0103(16) 0.0006(16) -0.0045(15)
C38 0.045(2) 0.0309(19) 0.0199(17) -0.0099(16) -0.0010(16) 0.0003(17)
C39 0.040(2) 0.0320(19) 0.0245(18) -0.0142(16) -0.0089(16) 0.0027(17)
C40 0.032(2) 0.0261(17) 0.0262(18) -0.0139(15) -0.0048(15) 0.0056(15)
C41 0.029(2) 0.041(2) 0.033(2) -0.0175(18) -0.0065(16) 0.0027(17)
C42 0.039(3) 0.042(3) 0.121(5) -0.033(3) 0.002(3) 0.005(2)
C43 0.038(2) 0.045(2) 0.057(3) -0.027(2) -0.003(2) -0.0078(19)
C44 0.027(2) 0.051(2) 0.0263(19) -0.0073(18) -0.0036(16) -0.0050(18)
C45 0.045(3) 0.071(3) 0.064(3) -0.045(3) -0.017(2) -0.002(2)
C46 0.039(3) 0.051(3) 0.068(3) -0.013(2) -0.022(2) 0.003(2)

loop_
_atom_type_symbol
_atom_type_description
_atom_type_scat_dispersion_real
_atom_type_scat_dispersion_imag
_atom_type_scat_source
C C 0.0033 0.0016 'International Tables Vol C Tables 4.2.6.8 and 6.1.1.4'
H H 0.0000 0.0000 'International Tables Vol C Tables 4.2.6.8 and 6.1.1.4'
Au Au -2.0133 8.8022 'International Tables Vol C Tables 4.2.6.8 and 6.1.1.4'
Cl Cl 0.1484 0.1585 'International Tables Vol C Tables 4.2.6.8 and 6.1.1.4'
N N 0.0061 0.0033 'International Tables Vol C Tables 4.2.6.8 and 6.1.1.4'
O O 0.0106 0.0060 'International Tables Vol C Tables 4.2.6.8 and 6.1.1.4'

loop_
_exptl_crystal_face_index_h
_exptl_crystal_face_index_k
_exptl_crystal_face_index_l
_exptl_crystal_face_perp_dist
-4 -20 -5 0.0771
3 2 22 0.1724
4 20 5 0.0918
-8 16 0 0.0663
15 1 4 0.0809
-15 1 -4 0.0084
-14 -8 -5 0.0105
-4 0 -21 0.1609
14 -3 -3 0.0704

loop_
_geom_angle_atom_site_label_1
_geom_angle_atom_site_label_2
_geom_angle_atom_site_label_3
_geom_angle
_geom_angle_site_symmetry_1
_geom_angle_site_symmetry_3
_geom_angle_publ_flag
C20 Au1 O1 175.97(12) . . ?
C1 O1 Au1 119.9(2) . . ?
C8 O3 C12 116.8(3) . . ?
C4 N1 C5 107.9(3) . . ?
C13 N1 C4 124.9(3) . . ?
C13 N1 C5 127.1(3) . . ?
C20 N2 C22 113.0(3) . . ?
C20 N2 C23 127.3(3) . . ?
C23 N2 C22 119.6(3) . . ?
C20 N3 C21 113.3(3) . . ?
C20 N3 C35 128.2(3) . . ?
C35 N3 C21 118.4(3) . . ?
O1 C1 C2 112.5(3) . . ?
O2 C1 O1 125.2(3) . . ?
O2 C1 C2 122.3(3) . . ?
C1 C2 H2A 108.5 . . ?
C1 C2 H2B 108.5 . . ?
H2A C2 H2B 107.5 . . ?
C3 C2 C1 115.2(3) . . ?
C3 C2 H2A 108.5 . . ?
C3 C2 H2B 108.5 . . ?
C4 C3 C2 126.6(4) . . ?
C4 C3 C10 108.0(3) . . ?
C10 C3 C2 125.4(3) . . ?
N1 C4 C11 122.0(3) . . ?
C3 C4 N1 109.1(3) . . ?
C3 C4 C11 128.8(4) . . ?
C6 C5 N1 131.2(3) . . ?
C6 C5 C10 121.5(3) . . ?
C10 C5 N1 107.0(3) . . ?
C5 C6 H6 121.0 . . ?
C5 C6 C7 117.9(4) . . ?
C7 C6 H6 121.0 . . ?
C6 C7 H7 119.6 . . ?
C6 C7 C8 120.9(4) . . ?
C8 C7 H7 119.6 . . ?
O3 C8 C7 114.3(3) . . ?
O3 C8 C9 124.2(3) . . ?
C9 C8 C7 121.5(4) . . ?
C8 C9 H9 121.0 . . ?
C8 C9 C10 118.0(3) . . ?
C10 C9 H9 121.0 . . ?
C5 C10 C3 108.0(3) . . ?
C9 C10 C3 131.9(4) . . ?
C9 C10 C5 120.1(4) . . ?
C4 C11 H11A 109.5 . . ?
C4 C11 H11B 109.5 . . ?
C4 C11 H11C 109.5 . . ?
H11A C11 H11B 109.5 . . ?
H11A C11 H11C 109.5 . . ?
H11B C11 H11C 109.5 . . ?
O3 C12 H12A 109.5 . . ?
O3 C12 H12B 109.5 . . ?
O3 C12 H12C 109.5 . . ?
H12A C12 H12B 109.5 . . ?
H12A C12 H12C 109.5 . . ?
H12B C12 H12C 109.5 . . ?
O4 C13 N1 120.8(4) . . ?
O4 C13 C14 121.1(3) . . ?
N1 C13 C14 117.9(3) . . ?
C15 C14 C13 118.1(3) . . ?
C19 C14 C13 122.3(3) . . ?
C19 C14 C15 119.1(4) . . ?
C14 C15 H15 119.6 . . ?
C16 C15 C14 120.8(4) . . ?
C16 C15 H15 119.6 . . ?
C15 C16 H16 120.6 . . ?
C15 C16 C17 118.7(4) . . ?
C17 C16 H16 120.6 . . ?
C16 C17 Cl1 119.3(3) . . ?
C18 C17 Cl1 118.8(3) . . ?
C18 C17 C16 121.9(4) . . ?
C17 C18 H18 120.5 . . ?
C17 C18 C19 118.9(4) . . ?
C19 C18 H18 120.5 . . ?
C14 C19 H19 119.7 . . ?
C18 C19 C14 120.5(4) . . ?
C18 C19 H19 119.7 . . ?
N2 C20 Au1 124.1(2) . . ?
N3 C20 Au1 127.6(2) . . ?
N3 C20 N2 108.2(3) . . ?
N3 C21 H21A 111.4 . . ?
N3 C21 H21B 111.4 . . ?
N3 C21 C22 101.7(3) . . ?
H21A C21 H21B 109.3 . . ?
C22 C21 H21A 111.4 . . ?
C22 C21 H21B 111.4 . . ?
N2 C22 C21 102.1(3) . . ?
N2 C22 H22A 111.4 . . ?
N2 C22 H22B 111.4 . . ?
C21 C22 H22A 111.4 . . ?
C21 C22 H22B 111.4 . . ?
H22A C22 H22B 109.2 . . ?
C24 C23 N2 118.6(3) . . ?
C24 C23 C28 123.3(3) . . ?
C28 C23 N2 117.9(3) . . ?
C23 C24 C32 122.0(3) . . ?
C25 C24 C23 116.9(3) . . ?
C25 C24 C32 121.1(3) . . ?
C24 C25 H25 119.4 . . ?
C26 C25 C24 121.2(3) . . ?
C26 C25 H25 119.4 . . ?
C25 C26 H26 119.5 . . ?
C25 C26 C27 121.0(3) . . ?
C27 C26 H26 119.5 . . ?
C26 C27 H27 119.7 . . ?
C26 C27 C28 120.6(4) . . ?
C28 C27 H27 119.7 . . ?
C23 C28 C29 121.7(3) . . ?
C27 C28 C23 117.0(3) . . ?
C27 C28 C29 121.2(3) . . ?
C28 C29 H29 106.5 . . ?
C30 C29 C28 111.7(3) . . ?
C30 C29 H29 106.5 . . ?
C30 C29 C31 112.1(4) . . ?
C31 C29 C28 113.0(3) . . ?
C31 C29 H29 106.5 . . ?
C29 C30 H30A 109.5 . . ?
C29 C30 H30B 109.5 . . ?
C29 C30 H30C 109.5 . . ?
H30A C30 H30B 109.5 . . ?
H30A C30 H30C 109.5 . . ?
H30B C30 H30C 109.5 . . ?
C29 C31 H31A 109.5 . . ?
C29 C31 H31B 109.5 . . ?
C29 C31 H31C 109.5 . . ?
H31A C31 H31B 109.5 . . ?
H31A C31 H31C 109.5 . . ?
H31B C31 H31C 109.5 . . ?
C24 C32 H32 107.8 . . ?
C24 C32 C33 111.9(3) . . ?
C24 C32 C34 110.1(3) . . ?
C33 C32 H32 107.8 . . ?
C33 C32 C34 111.1(3) . . ?
C34 C32 H32 107.8 . . ?
C32 C33 H33A 109.5 . . ?
C32 C33 H33B 109.5 . . ?
C32 C33 H33C 109.5 . . ?
H33A C33 H33B 109.5 . . ?
H33A C33 H33C 109.5 . . ?
H33B C33 H33C 109.5 . . ?
C32 C34 H34A 109.5 . . ?
C32 C34 H34B 109.5 . . ?
C32 C34 H34C 109.5 . . ?
H34A C34 H34B 109.5 . . ?
H34A C34 H34C 109.5 . . ?
H34B C34 H34C 109.5 . . ?
C36 C35 N3 119.2(3) . . ?
C36 C35 C40 122.7(3) . . ?
C40 C35 N3 117.8(3) . . ?
C35 C36 C37 117.4(3) . . ?
C35 C36 C44 122.1(3) . . ?
C37 C36 C44 120.5(3) . . ?
C36 C37 H37 119.6 . . ?
C38 C37 C36 120.9(3) . . ?
C38 C37 H37 119.6 . . ?
C37 C38 H38 119.8 . . ?
C39 C38 C37 120.5(3) . . ?
C39 C38 H38 119.8 . . ?
C38 C39 H39 119.6 . . ?
C38 C39 C40 120.7(4) . . ?
C40 C39 H39 119.6 . . ?
C35 C40 C41 122.0(3) . . ?
C39 C40 C35 117.8(3) . . ?
C39 C40 C41 120.3(3) . . ?
C40 C41 H41 107.0 . . ?
C42 C41 C40 110.8(3) . . ?
C42 C41 H41 107.0 . . ?
C42 C41 C43 112.0(4) . . ?
C43 C41 C40 112.6(3) . . ?
C43 C41 H41 107.0 . . ?
C41 C42 H42A 109.5 . . ?
C41 C42 H42B 109.5 . . ?
C41 C42 H42C 109.5 . . ?
H42A C42 H42B 109.5 . . ?
H42A C42 H42C 109.5 . . ?
H42B C42 H42C 109.5 . . ?
C41 C43 H43A 109.5 . . ?
C41 C43 H43B 109.5 . . ?
C41 C43 H43C 109.5 . . ?
H43A C43 H43B 109.5 . . ?
H43A C43 H43C 109.5 . . ?
H43B C43 H43C 109.5 . . ?
C36 C44 H44 107.4 . . ?
C36 C44 C45 111.4(3) . . ?
C36 C44 C46 112.4(4) . . ?
C45 C44 H44 107.4 . . ?
C46 C44 H44 107.4 . . ?
C46 C44 C45 110.5(3) . . ?
C44 C45 H45A 109.5 . . ?
C44 C45 H45B 109.5 . . ?
C44 C45 H45C 109.5 . . ?
H45A C45 H45B 109.5 . . ?
H45A C45 H45C 109.5 . . ?
H45B C45 H45C 109.5 . . ?
C44 C46 H46A 109.5 . . ?
C44 C46 H46B 109.5 . . ?
C44 C46 H46C 109.5 . . ?
H46A C46 H46B 109.5 . . ?
H46A C46 H46C 109.5 . . ?
H46B C46 H46C 109.5 . . ?

loop_
_geom_bond_atom_site_label_1
_geom_bond_atom_site_label_2
_geom_bond_distance
_geom_bond_site_symmetry_2
_geom_bond_publ_flag
Au1 O1 2.046(2) . ?
Au1 C20 1.972(3) . ?
Cl1 C17 1.746(4) . ?
O1 C1 1.301(4) . ?
O2 C1 1.225(4) . ?
O3 C8 1.379(4) . ?
O3 C12 1.420(5) . ?
O4 C13 1.219(5) . ?
N1 C4 1.416(5) . ?
N1 C5 1.423(5) . ?
N1 C13 1.398(5) . ?
N2 C20 1.334(4) . ?
N2 C22 1.471(4) . ?
N2 C23 1.439(4) . ?
N3 C20 1.325(4) . ?
N3 C21 1.477(4) . ?
N3 C35 1.440(4) . ?
C1 C2 1.528(4) . ?
C2 H2A 0.9900 . ?
C2 H2B 0.9900 . ?
C2 C3 1.495(5) . ?
C3 C4 1.359(5) . ?
C3 C10 1.441(5) . ?
C4 C11 1.492(5) . ?
C5 C6 1.385(5) . ?
C5 C10 1.401(5) . ?
C6 H6 0.9500 . ?
C6 C7 1.387(5) . ?
C7 H7 0.9500 . ?
C7 C8 1.394(5) . ?
C8 C9 1.382(5) . ?
C9 H9 0.9500 . ?
C9 C10 1.400(5) . ?
C11 H11A 0.9800 . ?
C11 H11B 0.9800 . ?
C11 H11C 0.9800 . ?
C12 H12A 0.9800 . ?
C12 H12B 0.9800 . ?
C12 H12C 0.9800 . ?
C13 C14 1.489(6) . ?
C14 C15 1.397(5) . ?
C14 C19 1.395(5) . ?
C15 H15 0.9500 . ?
C15 C16 1.382(6) . ?
C16 H16 0.9500 . ?
C16 C17 1.384(6) . ?
C17 C18 1.381(5) . ?
C18 H18 0.9500 . ?
C18 C19 1.387(5) . ?
C19 H19 0.9500 . ?
C21 H21A 0.9900 . ?
C21 H21B 0.9900 . ?
C21 C22 1.526(5) . ?
C22 H22A 0.9900 . ?
C22 H22B 0.9900 . ?
C23 C24 1.400(5) . ?
C23 C28 1.404(5) . ?
C24 C25 1.390(5) . ?
C24 C32 1.516(5) . ?
C25 H25 0.9500 . ?
C25 C26 1.379(5) . ?
C26 H26 0.9500 . ?
C26 C27 1.379(6) . ?
C27 H27 0.9500 . ?
C27 C28 1.398(5) . ?
C28 C29 1.516(5) . ?
C29 H29 1.0000 . ?
C29 C30 1.499(6) . ?
C29 C31 1.501(6) . ?
C30 H30A 0.9800 . ?
C30 H30B 0.9800 . ?
C30 H30C 0.9800 . ?
C31 H31A 0.9800 . ?
C31 H31B 0.9800 . ?
C31 H31C 0.9800 . ?
C32 H32 1.0000 . ?
C32 C33 1.519(5) . ?
C32 C34 1.579(5) . ?
C33 H33A 0.9800 . ?
C33 H33B 0.9800 . ?
C33 H33C 0.9800 . ?
C34 H34A 0.9800 . ?
C34 H34B 0.9800 . ?
C34 H34C 0.9800 . ?
C35 C36 1.395(5) . ?
C35 C40 1.397(5) . ?
C36 C37 1.399(5) . ?
C36 C44 1.515(5) . ?
C37 H37 0.9500 . ?
C37 C38 1.384(5) . ?
C38 H38 0.9500 . ?
C38 C39 1.380(5) . ?
C39 H39 0.9500 . ?
C39 C40 1.395(5) . ?
C40 C41 1.519(5) . ?
C41 H41 1.0000 . ?
C41 C42 1.504(6) . ?
C41 C43 1.516(5) . ?
C42 H42A 0.9800 . ?
C42 H42B 0.9800 . ?
C42 H42C 0.9800 . ?
C43 H43A 0.9800 . ?
C43 H43B 0.9800 . ?
C43 H43C 0.9800 . ?
C44 H44 1.0000 . ?
C44 C45 1.528(6) . ?
C44 C46 1.520(6) . ?
C45 H45A 0.9800 . ?
C45 H45B 0.9800 . ?
C45 H45C 0.9800 . ?
C46 H46A 0.9800 . ?
C46 H46B 0.9800 . ?
C46 H46C 0.9800 . ?

loop_
_geom_torsion_atom_site_label_1
_geom_torsion_atom_site_label_2
_geom_torsion_atom_site_label_3
_geom_torsion_atom_site_label_4
_geom_torsion
_geom_torsion_site_symmetry_1
_geom_torsion_site_symmetry_2
_geom_torsion_site_symmetry_3
_geom_torsion_site_symmetry_4
_geom_torsion_publ_flag
Au1 O1 C1 O2 4.7(5) . . . . ?
Au1 O1 C1 C2 -175.9(2) . . . . ?
Cl1 C17 C18 C19 176.3(3) . . . . ?
O1 C1 C2 C3 175.4(3) . . . . ?
O2 C1 C2 C3 -5.3(5) . . . . ?
O3 C8 C9 C10 -178.9(3) . . . . ?
O4 C13 C14 C15 -24.5(5) . . . . ?
O4 C13 C14 C19 147.0(4) . . . . ?
N1 C5 C6 C7 -175.6(4) . . . . ?
N1 C5 C10 C3 -0.5(4) . . . . ?
N1 C5 C10 C9 177.4(3) . . . . ?
N1 C13 C14 C15 160.1(3) . . . . ?
N1 C13 C14 C19 -28.4(5) . . . . ?
N2 C23 C24 C25 -173.8(3) . . . . ?
N2 C23 C24 C32 7.2(5) . . . . ?
N2 C23 C28 C27 174.5(3) . . . . ?
N2 C23 C28 C29 -5.4(5) . . . . ?
N3 C21 C22 N2 12.4(4) . . . . ?
N3 C35 C36 C37 -174.9(3) . . . . ?
N3 C35 C36 C44 4.9(5) . . . . ?
N3 C35 C40 C39 175.2(3) . . . . ?
N3 C35 C40 C41 -5.9(5) . . . . ?
C1 C2 C3 C4 -94.1(4) . . . . ?
C1 C2 C3 C10 84.8(4) . . . . ?
C2 C3 C4 N1 176.7(3) . . . . ?
C2 C3 C4 C11 0.0(6) . . . . ?
C2 C3 C10 C5 -177.3(3) . . . . ?
C2 C3 C10 C9 5.1(6) . . . . ?
C4 N1 C5 C6 172.9(4) . . . . ?
C4 N1 C5 C10 -0.9(4) . . . . ?
C4 N1 C13 O4 -31.5(5) . . . . ?
C4 N1 C13 C14 144.0(3) . . . . ?
C4 C3 C10 C5 1.8(4) . . . . ?
C4 C3 C10 C9 -175.8(4) . . . . ?
C5 N1 C4 C3 2.1(4) . . . . ?
C5 N1 C4 C11 179.1(3) . . . . ?
C5 N1 C13 O4 143.7(4) . . . . ?
C5 N1 C13 C14 -40.8(5) . . . . ?
C5 C6 C7 C8 0.7(6) . . . . ?
C6 C5 C10 C3 -175.0(3) . . . . ?
C6 C5 C10 C9 2.9(5) . . . . ?
C6 C7 C8 O3 179.4(3) . . . . ?
C6 C7 C8 C9 0.8(6) . . . . ?
C7 C8 C9 C10 -0.5(5) . . . . ?
C8 C9 C10 C3 176.0(4) . . . . ?
C8 C9 C10 C5 -1.3(5) . . . . ?
C10 C3 C4 N1 -2.4(4) . . . . ?
C10 C3 C4 C11 -179.1(3) . . . . ?
C10 C5 C6 C7 -2.6(5) . . . . ?
C12 O3 C8 C7 -179.7(3) . . . . ?
C12 O3 C8 C9 -1.2(5) . . . . ?
C13 N1 C4 C3 178.1(3) . . . . ?
C13 N1 C4 C11 -4.9(5) . . . . ?
C13 N1 C5 C6 -3.0(6) . . . . ?
C13 N1 C5 C10 -176.8(3) . . . . ?
C13 C14 C15 C16 172.1(3) . . . . ?
C13 C14 C19 C18 -171.1(3) . . . . ?
C14 C15 C16 C17 -1.4(6) . . . . ?
C15 C14 C19 C18 0.3(5) . . . . ?
C15 C16 C17 Cl1 -175.6(3) . . . . ?
C15 C16 C17 C18 1.9(6) . . . . ?
C16 C17 C18 C19 -1.3(6) . . . . ?
C17 C18 C19 C14 0.2(6) . . . . ?
C19 C14 C15 C16 0.3(6) . . . . ?
C20 N2 C22 C21 -11.1(4) . . . . ?
C20 N2 C23 C24 -89.6(4) . . . . ?
C20 N2 C23 C28 95.0(4) . . . . ?
C20 N3 C21 C22 -11.4(4) . . . . ?
C20 N3 C35 C36 -88.5(4) . . . . ?
C20 N3 C35 C40 98.0(4) . . . . ?
C21 N3 C20 Au1 -174.2(3) . . . . ?
C21 N3 C20 N2 4.9(4) . . . . ?
C21 N3 C35 C36 87.4(4) . . . . ?
C21 N3 C35 C40 -86.1(4) . . . . ?
C22 N2 C20 Au1 -176.4(2) . . . . ?
C22 N2 C20 N3 4.4(4) . . . . ?
C22 N2 C23 C24 86.3(4) . . . . ?
C22 N2 C23 C28 -89.1(4) . . . . ?
C23 N2 C20 Au1 -0.3(5) . . . . ?
C23 N2 C20 N3 -179.4(3) . . . . ?
C23 N2 C22 C21 172.4(3) . . . . ?
C23 C24 C25 C26 -0.8(5) . . . . ?
C23 C24 C32 C33 -122.9(4) . . . . ?
C23 C24 C32 C34 113.1(4) . . . . ?
C23 C28 C29 C30 -115.4(4) . . . . ?
C23 C28 C29 C31 117.1(4) . . . . ?
C24 C23 C28 C27 -0.7(5) . . . . ?
C24 C23 C28 C29 179.4(3) . . . . ?
C24 C25 C26 C27 -0.4(5) . . . . ?
C25 C24 C32 C33 58.1(4) . . . . ?
C25 C24 C32 C34 -66.0(4) . . . . ?
C25 C26 C27 C28 1.2(6) . . . . ?
C26 C27 C28 C23 -0.6(5) . . . . ?
C26 C27 C28 C29 179.3(3) . . . . ?
C27 C28 C29 C30 64.7(5) . . . . ?
C27 C28 C29 C31 -62.8(5) . . . . ?
C28 C23 C24 C25 1.4(5) . . . . ?
C28 C23 C24 C32 -177.7(3) . . . . ?
C32 C24 C25 C26 178.3(3) . . . . ?
C35 N3 C20 Au1 1.9(5) . . . . ?
C35 N3 C20 N2 -179.0(3) . . . . ?
C35 N3 C21 C22 172.1(3) . . . . ?
C35 C36 C37 C38 1.1(5) . . . . ?
C35 C36 C44 C45 108.7(4) . . . . ?
C35 C36 C44 C46 -126.7(4) . . . . ?
C35 C40 C41 C42 -99.8(5) . . . . ?
C35 C40 C41 C43 133.8(4) . . . . ?
C36 C35 C40 C39 2.0(5) . . . . ?
C36 C35 C40 C41 -179.1(3) . . . . ?
C36 C37 C38 C39 -0.6(6) . . . . ?
C37 C36 C44 C45 -71.5(5) . . . . ?
C37 C36 C44 C46 53.2(5) . . . . ?
C37 C38 C39 C40 0.8(6) . . . . ?
C38 C39 C40 C35 -1.5(5) . . . . ?
C38 C39 C40 C41 179.6(3) . . . . ?
C39 C40 C41 C42 79.1(5) . . . . ?
C39 C40 C41 C43 -47.3(5) . . . . ?
C40 C35 C36 C37 -1.8(5) . . . . ?
C40 C35 C36 C44 178.1(3) . . . . ?
C44 C36 C37 C38 -178.8(3) . . . . ?

loop_
_smtbx_masks_void_nr
_smtbx_masks_void_average_x
_smtbx_masks_void_average_y
_smtbx_masks_void_average_z
_smtbx_masks_void_volume
_smtbx_masks_void_count_electrons
_smtbx_masks_void_content
1 0.000 0.500 0.000 339.1 91.9 '2 THF'
